data_4076794
loop_
_publ_author_name
'Falvello, Larry R.'
'Forni\'es, Juan'
'Fortu\~no, Consuelo'
'Dur\'an, Fernando'
'Mart\'in, Antonio'

_publ_section_title
;
 Synthesis of Mixed-Valence Platinum Triangulo Clusters
 [Pt3(\m-PPh2)2(\m-C6F5)(C6F5)(PPh2R)2] (R = Ph, Me, Et). Crystal
 Structures of [Pt3(\m-PPh2)2(\m-C6F5)(C6F5)(PPh3)2] and
 [Pt3(\m-AgOClO3)(\m-PPh2)2(\m-C6F5)(C6F5)(PPh3)2]&#x2020;
;
_journal_issue 11
_journal_name_full Organometallics
_journal_page_first 2226
_journal_paper_doi 10.1021/om020036v
_journal_volume 21
_journal_year 2002
_chemical_formula_sum 'C74 H54 Ag Cl5 F10 O4 P4 Pt3'
_chemical_formula_weight 2191.44
_chemical_name_systematic
; 
 ? 
;
_space_group_IT_number 2
_symmetry_cell_setting triclinic
_symmetry_space_group_name_Hall '-P 1'
_symmetry_space_group_name_H-M 'P -1'
_atom_sites_solution_hydrogens geom
_atom_sites_solution_primary direct
_atom_sites_solution_secondary difmap
_audit_creation_method SHELXL-97
_cell_angle_alpha 93.525(7)
_cell_angle_beta 90.552(16)
_cell_angle_gamma 94.159(10)
_cell_formula_units_Z 2
_cell_length_a 11.4288(7)
_cell_length_b 14.1307(6)
_cell_length_c 22.4596(12)
_cell_measurement_temperature 150(2)
_cell_volume 3610.4(3)
_computing_structure_refinement 'SHELXL-97 (Sheldrick, 1997)'
_computing_structure_solution 'SHELXS-97 (Sheldrick, 1990)'
_diffrn_ambient_temperature 150(2)
_diffrn_measured_fraction_theta_full 0.995
_diffrn_measured_fraction_theta_max 0.995
_diffrn_radiation_monochromator graphite
_diffrn_radiation_source 'fine-focus sealed tube'
_diffrn_radiation_type MoK\a
_diffrn_radiation_wavelength 0.71073
_diffrn_reflns_av_R_equivalents 0.0000
_diffrn_reflns_av_sigmaI/netI 0.0453
_diffrn_reflns_limit_h_max 13
_diffrn_reflns_limit_h_min 0
_diffrn_reflns_limit_k_max 16
_diffrn_reflns_limit_k_min -16
_diffrn_reflns_limit_l_max 26
_diffrn_reflns_limit_l_min -26
_diffrn_reflns_number 13479
_diffrn_reflns_theta_full 25.03
_diffrn_reflns_theta_max 25.03
_diffrn_reflns_theta_min 2.02
_exptl_absorpt_coefficient_mu 6.410
_exptl_absorpt_correction_T_max 0.4464
_exptl_absorpt_correction_T_min 0.1418
_exptl_crystal_density_diffrn 2.016
_exptl_crystal_density_method 'not measured'
_exptl_crystal_F_000 2092
_exptl_crystal_size_max 0.50
_exptl_crystal_size_mid 0.30
_exptl_crystal_size_min 0.15
_refine_diff_density_max 1.655
_refine_diff_density_min -1.474
_refine_diff_density_rms 0.164
_refine_ls_extinction_method none
_refine_ls_goodness_of_fit_ref 1.031
_refine_ls_hydrogen_treatment mixed
_refine_ls_matrix_type full
_refine_ls_number_parameters 905
_refine_ls_number_reflns 13479
_refine_ls_number_restraints 7
_refine_ls_restrained_S_all 1.031
_refine_ls_R_factor_all 0.0485
_refine_ls_R_factor_gt 0.0340
_refine_ls_shift/su_max 0.001
_refine_ls_shift/su_mean 0.000
_refine_ls_structure_factor_coef Fsqd
_refine_ls_weighting_details 'w=1/[\s^2^(Fo^2^)+(0.0600P)^2^+0.0000P] where P=(Fo^2^+2Fc^2^)/3'
_refine_ls_weighting_scheme calc
_refine_ls_wR_factor_gt 0.0898
_refine_ls_wR_factor_ref 0.0964
_reflns_number_gt 11500
_reflns_number_total 13479
_reflns_threshold_expression >2sigma(I)
_cod_data_source_file om020036v.cif
_cod_data_source_block 7
_cod_depositor_comments
;
The following automatic conversions were performed:

'_refine_ls_weighting_scheme' value 'calc
w=1/[\s^2^(Fo^2^)+(0.0600P)^2^+0.0000P] where P=(Fo^2^+2Fc^2^)/3' was
changed to 'calc'. New tag '_refine_ls_weighting_details' was
created. The value of the new tag was set to
'w=1/[\s^2^(Fo^2^)+(0.0600P)^2^+0.0000P] where P=(Fo^2^+2Fc^2^)/3'.

Automatic conversion script
Id: cif_fix_values 3143 2015-03-26 13:38:13Z robertas 
;
_cod_original_sg_symbol_H-M P-1
_cod_database_code 4076794

loop_
_symmetry_equiv_pos_as_xyz
'x, y, z'
'-x, -y, -z'

loop_
_atom_site_label
_atom_site_type_symbol
_atom_site_fract_x
_atom_site_fract_y
_atom_site_fract_z
_atom_site_U_iso_or_equiv
_atom_site_adp_type
_atom_site_occupancy
_atom_site_calc_flag
_atom_site_refinement_flags
_atom_site_disorder_assembly
_atom_site_disorder_group
Pt1 Pt 0.79421(2) 0.463632(16) 0.787150(11) 0.01428(7) Uani 1 d . . .
Pt2 Pt 0.79220(2) 0.346455(15) 0.679834(10) 0.01381(7) Uani 1 d . . .
Pt3 Pt 0.78765(2) 0.262921(16) 0.789434(11) 0.01443(7) Uani 1 d . . .
Ag Ag 0.99055(4) 0.36780(3) 0.75590(2) 0.02084(12) Uani 1 d . . .
P1 P 0.80689(14) 0.50449(11) 0.69201(7) 0.0147(3) Uani 1 d . . .
P2 P 0.78141(15) 0.37262(11) 0.86666(7) 0.0164(3) Uani 1 d . . .
P3 P 0.76948(14) 0.32393(11) 0.57935(7) 0.0150(3) Uani 1 d . . .
P4 P 0.79047(15) 0.13155(11) 0.84245(8) 0.0172(3) Uani 1 d . . .
Cl1 Cl 1.25901(15) 0.34085(14) 0.72951(9) 0.0345(4) Uani 1 d . . .
O1 O 1.1835(5) 0.3789(5) 0.7752(3) 0.0585(19) Uani 1 d . . .
O2 O 1.3145(7) 0.2648(6) 0.7522(4) 0.081(3) Uani 1 d . . .
O3 O 1.1885(6) 0.3096(5) 0.6776(3) 0.0620(19) Uani 1 d . . .
O4 O 1.3430(7) 0.4125(6) 0.7148(4) 0.093(3) Uani 1 d . . .
F1 F 0.5675(4) 0.5693(3) 0.8332(2) 0.0325(10) Uani 1 d . . .
F2 F 0.5437(4) 0.7401(3) 0.8869(2) 0.0425(12) Uani 1 d . . .
F3 F 0.7351(4) 0.8617(3) 0.9123(2) 0.0375(11) Uani 1 d . . .
F4 F 0.9525(4) 0.8103(3) 0.8794(2) 0.0372(11) Uani 1 d . . .
F5 F 0.9796(3) 0.6375(3) 0.82866(19) 0.0287(9) Uani 1 d . . .
F6 F 0.5639(3) 0.1869(3) 0.71205(19) 0.0295(9) Uani 1 d . . .
F7 F 0.5255(4) 0.0260(3) 0.6409(2) 0.0383(11) Uani 1 d . . .
F8 F 0.7076(5) -0.0617(3) 0.5941(2) 0.0455(12) Uani 1 d . . .
F9 F 0.9307(4) 0.0040(3) 0.6223(2) 0.0433(12) Uani 1 d . . .
F10 F 0.9724(3) 0.1591(3) 0.69665(18) 0.0251(9) Uani 1 d . . .
C1 C 0.7761(6) 0.5945(4) 0.8288(3) 0.0159(13) Uani 1 d . . .
C2 C 0.6657(6) 0.6269(5) 0.8445(3) 0.0218(15) Uani 1 d . . .
C3 C 0.6518(7) 0.7134(5) 0.8724(3) 0.0265(16) Uani 1 d . . .
C4 C 0.7473(7) 0.7751(5) 0.8854(3) 0.0265(16) Uani 1 d . . .
C5 C 0.8569(7) 0.7488(5) 0.8689(3) 0.0260(16) Uani 1 d . . .
C6 C 0.8693(6) 0.6605(4) 0.8414(3) 0.0206(14) Uani 1 d . . .
C7 C 0.7695(6) 0.1862(4) 0.7027(3) 0.0158(13) Uani 1 d . . .
C8 C 0.6576(6) 0.1457(4) 0.6888(3) 0.0202(14) Uani 1 d . . .
C9 C 0.6350(6) 0.0636(5) 0.6525(3) 0.0253(16) Uani 1 d . . .
C10 C 0.7278(7) 0.0175(5) 0.6298(3) 0.0284(17) Uani 1 d . . .
C11 C 0.8417(7) 0.0526(5) 0.6431(3) 0.0260(16) Uani 1 d . . .
C12 C 0.8592(6) 0.1327(5) 0.6804(3) 0.0204(14) Uani 1 d . . .
C13 C 0.6920(6) 0.5697(4) 0.6621(3) 0.0205(14) Uani 1 d . . .
C14 C 0.5791(6) 0.5534(5) 0.6847(3) 0.0284(16) Uani 1 d . . .
H14A H 0.5648 0.5069 0.7131 0.034 Uiso 1 calc R . .
C15 C 0.4889(7) 0.6040(6) 0.6661(4) 0.041(2) Uani 1 d . . .
H15A H 0.4127 0.5930 0.6819 0.049 Uiso 1 calc R . .
C16 C 0.5093(7) 0.6721(6) 0.6237(4) 0.038(2) Uani 1 d . . .
H16A H 0.4467 0.7069 0.6107 0.046 Uiso 1 calc R . .
C17 C 0.6190(7) 0.6882(5) 0.6010(3) 0.0329(18) Uani 1 d . . .
H17A H 0.6327 0.7351 0.5728 0.039 Uiso 1 calc R . .
C18 C 0.7095(6) 0.6372(4) 0.6188(3) 0.0220(14) Uani 1 d . . .
H18A H 0.7847 0.6476 0.6017 0.026 Uiso 1 calc R . .
C19 C 0.9450(6) 0.5677(4) 0.6764(3) 0.0183(14) Uani 1 d . . .
C20 C 0.9594(6) 0.6650(5) 0.6937(3) 0.0267(16) Uani 1 d . . .
H20A H 0.8940 0.6976 0.7074 0.032 Uiso 1 calc R . .
C21 C 1.0684(7) 0.7136(5) 0.6909(4) 0.0311(17) Uani 1 d . . .
H21A H 1.0782 0.7790 0.7037 0.037 Uiso 1 calc R . .
C22 C 1.1636(7) 0.6669(5) 0.6693(4) 0.0364(19) Uani 1 d . . .
H22A H 1.2380 0.7008 0.6664 0.044 Uiso 1 calc R . .
C23 C 1.1499(6) 0.5708(6) 0.6520(4) 0.0329(18) Uani 1 d . . .
H23A H 1.2151 0.5388 0.6374 0.039 Uiso 1 calc R . .
C24 C 1.0416(6) 0.5216(5) 0.6559(3) 0.0233(15) Uani 1 d . . .
H24A H 1.0330 0.4555 0.6445 0.028 Uiso 1 calc R . .
C25 C 0.6404(6) 0.3734(4) 0.9041(3) 0.0204(14) Uani 1 d . . .
C26 C 0.5406(6) 0.3635(5) 0.8671(4) 0.0290(17) Uani 1 d . . .
H26A H 0.5492 0.3562 0.8251 0.035 Uiso 1 calc R . .
C27 C 0.4305(7) 0.3641(6) 0.8908(4) 0.0374(19) Uani 1 d . . .
H27A H 0.3629 0.3563 0.8655 0.045 Uiso 1 calc R . .
C28 C 0.4197(7) 0.3765(6) 0.9521(4) 0.040(2) Uani 1 d . . .
H28A H 0.3439 0.3776 0.9690 0.048 Uiso 1 calc R . .
C29 C 0.5180(7) 0.3871(5) 0.9892(4) 0.0361(19) Uani 1 d . . .
H29A H 0.5095 0.3944 1.0313 0.043 Uiso 1 calc R . .
C30 C 0.6286(7) 0.3871(5) 0.9646(3) 0.0271(16) Uani 1 d . . .
H30A H 0.6964 0.3966 0.9897 0.032 Uiso 1 calc R . .
C31 C 0.8988(6) 0.3782(4) 0.9215(3) 0.0172(13) Uani 1 d . . .
C32 C 0.8952(6) 0.3228(5) 0.9705(3) 0.0248(15) Uani 1 d . . .
H32A H 0.8266 0.2833 0.9778 0.030 Uiso 1 calc R . .
C33 C 0.9912(7) 0.3249(5) 1.0086(3) 0.0315(17) Uani 1 d . . .
H33A H 0.9878 0.2874 1.0423 0.038 Uiso 1 calc R . .
C34 C 1.0903(7) 0.3802(5) 0.9984(3) 0.0300(17) Uani 1 d . . .
H34A H 1.1551 0.3813 1.0252 0.036 Uiso 1 calc R . .
C35 C 1.0980(7) 0.4341(5) 0.9501(3) 0.0318(17) Uani 1 d . . .
H35A H 1.1685 0.4711 0.9426 0.038 Uiso 1 calc R . .
C36 C 1.0008(6) 0.4342(5) 0.9116(3) 0.0236(15) Uani 1 d . . .
H36A H 1.0047 0.4729 0.8784 0.028 Uiso 1 calc R . .
C37 C 0.7554(6) 0.4257(4) 0.5338(3) 0.0175(13) Uani 1 d . . .
C38 C 0.8528(6) 0.4888(4) 0.5289(3) 0.0199(14) Uani 1 d . . .
H38A H 0.9234 0.4793 0.5497 0.024 Uiso 1 calc R . .
C39 C 0.8476(6) 0.5659(5) 0.4937(3) 0.0246(15) Uani 1 d . . .
H39A H 0.9144 0.6093 0.4908 0.029 Uiso 1 calc R . .
C40 C 0.7453(7) 0.5798(5) 0.4629(3) 0.0291(17) Uani 1 d . . .
H40A H 0.7418 0.6330 0.4393 0.035 Uiso 1 calc R . .
C41 C 0.6490(7) 0.5164(5) 0.4665(3) 0.0302(17) Uani 1 d . . .
H41A H 0.5798 0.5250 0.4443 0.036 Uiso 1 calc R . .
C42 C 0.6518(6) 0.4398(5) 0.5024(3) 0.0230(15) Uani 1 d . . .
H42A H 0.5842 0.3974 0.5057 0.028 Uiso 1 calc R . .
C43 C 0.8902(6) 0.2669(4) 0.5427(3) 0.0177(13) Uani 1 d . . .
C44 C 0.8920(6) 0.2489(5) 0.4806(3) 0.0239(15) Uani 1 d . . .
H44A H 0.8307 0.2685 0.4564 0.029 Uiso 1 calc R . .
C45 C 0.9827(7) 0.2026(5) 0.4546(4) 0.0354(18) Uani 1 d . . .
H45A H 0.9833 0.1897 0.4125 0.043 Uiso 1 calc R . .
C46 C 1.0727(7) 0.1749(5) 0.4897(4) 0.0345(18) Uani 1 d . . .
H46A H 1.1335 0.1409 0.4719 0.041 Uiso 1 calc R . .
C47 C 1.0747(6) 0.1962(5) 0.5503(3) 0.0292(16) Uani 1 d . . .
H47A H 1.1380 0.1788 0.5740 0.035 Uiso 1 calc R . .
C48 C 0.9849(6) 0.2427(4) 0.5765(3) 0.0227(15) Uani 1 d . . .
H48A H 0.9877 0.2585 0.6182 0.027 Uiso 1 calc R . .
C49 C 0.6344(6) 0.2504(5) 0.5618(3) 0.0189(14) Uani 1 d . . .
C50 C 0.6253(6) 0.1774(5) 0.5161(3) 0.0239(15) Uani 1 d . . .
H50A H 0.6924 0.1619 0.4940 0.029 Uiso 1 calc R . .
C51 C 0.5174(7) 0.1281(5) 0.5037(4) 0.0338(18) Uani 1 d . . .
H51A H 0.5108 0.0783 0.4732 0.041 Uiso 1 calc R . .
C52 C 0.4185(7) 0.1519(5) 0.5361(4) 0.0338(19) Uani 1 d . . .
H52A H 0.3443 0.1194 0.5267 0.041 Uiso 1 calc R . .
C53 C 0.4283(6) 0.2217(5) 0.5812(3) 0.0282(16) Uani 1 d . . .
H53A H 0.3617 0.2360 0.6040 0.034 Uiso 1 calc R . .
C54 C 0.5356(6) 0.2715(5) 0.5935(3) 0.0232(15) Uani 1 d . . .
H54A H 0.5414 0.3210 0.6242 0.028 Uiso 1 calc R . .
C55 C 0.7553(6) 0.0173(4) 0.8011(3) 0.0215(14) Uani 1 d . . .
C56 C 0.6414(8) -0.0258(5) 0.7967(4) 0.0372(19) Uani 1 d . . .
H56A H 0.5785 0.0043 0.8154 0.045 Uiso 1 calc R . .
C57 C 0.6201(9) -0.1136(6) 0.7644(4) 0.045(2) Uani 1 d . . .
H57A H 0.5428 -0.1433 0.7619 0.054 Uiso 1 calc R . .
C58 C 0.7088(10) -0.1566(5) 0.7366(4) 0.048(3) Uani 1 d . . .
H58A H 0.6936 -0.2164 0.7152 0.058 Uiso 1 calc R . .
C59 C 0.8195(10) -0.1140(5) 0.7394(4) 0.048(2) Uani 1 d . . .
H59A H 0.8807 -0.1435 0.7187 0.058 Uiso 1 calc R . .
C60 C 0.8441(7) -0.0289(5) 0.7717(3) 0.0291(17) Uani 1 d . . .
H60A H 0.9224 -0.0013 0.7741 0.035 Uiso 1 calc R . .
C61 C 0.6902(7) 0.1279(5) 0.9049(4) 0.0288(17) Uani 1 d . . .
C62 C 0.5752(7) 0.1458(5) 0.8935(4) 0.040(2) Uani 1 d . . .
H62A H 0.5514 0.1603 0.8546 0.048 Uiso 1 calc R . .
C63 C 0.4947(10) 0.1425(6) 0.9395(6) 0.069(4) Uani 1 d . . .
H63A H 0.4154 0.1541 0.9314 0.083 Uiso 1 calc R . .
C64 C 0.5264(13) 0.1229(6) 0.9961(6) 0.074(4) Uani 1 d . . .
H64A H 0.4705 0.1213 1.0271 0.089 Uiso 1 calc R . .
C65 C 0.6409(14) 0.1058(6) 1.0070(5) 0.069(4) Uani 1 d . . .
H65A H 0.6640 0.0925 1.0462 0.083 Uiso 1 calc R . .
C66 C 0.7243(9) 0.1072(5) 0.9623(3) 0.041(2) Uani 1 d . . .
H66A H 0.8030 0.0943 0.9706 0.049 Uiso 1 calc R . .
C67 C 0.9369(6) 0.1168(5) 0.8726(3) 0.0220(15) Uani 1 d . . .
C68 C 0.9575(7) 0.0343(5) 0.9017(4) 0.037(2) Uani 1 d . . .
H68A H 0.8957 -0.0135 0.9058 0.045 Uiso 1 calc R . .
C69 C 1.0677(8) 0.0230(6) 0.9244(5) 0.052(3) Uani 1 d . . .
H69A H 1.0821 -0.0323 0.9446 0.062 Uiso 1 calc R . .
C70 C 1.1578(8) 0.0928(7) 0.9177(5) 0.063(3) Uani 1 d . . .
H70A H 1.2336 0.0849 0.9335 0.076 Uiso 1 calc R . .
C71 C 1.1389(7) 0.1728(6) 0.8886(5) 0.046(2) Uani 1 d . . .
H71A H 1.2013 0.2199 0.8842 0.055 Uiso 1 calc R . .
C72 C 1.0293(7) 0.1845(5) 0.8657(3) 0.0292(17) Uani 1 d . . .
H72A H 1.0165 0.2395 0.8449 0.035 Uiso 1 calc R . .
C73 C 1.2476(14) 0.0467(6) 0.6922(3) 0.1156(11) Uani 1 d D . .
H73A H 1.3319 0.0670 0.6979 0.139 Uiso 1 calc R A 1
H73B H 1.2047 0.1041 0.6871 0.139 Uiso 1 calc R A 1
Cl2 Cl 1.1978(6) -0.0070(5) 0.7537(3) 0.1156(11) Uani 0.70 d PD B 1
Cl2' Cl 1.2879(13) 0.0089(10) 0.7600(5) 0.1156(11) Uani 0.30 d PD B 2
Cl3 Cl 1.2293(4) -0.0277(3) 0.6295(2) 0.1156(11) Uani 1 d D . .
C74 C 0.2829(18) -0.3465(6) 0.8145(3) 0.0791(12) Uani 0.60 d PD C 1
H74A H 0.2145 -0.3756 0.7909 0.095 Uiso 0.60 calc PR C 1
H74B H 0.3512 -0.3829 0.8037 0.095 Uiso 0.60 calc PR C 1
Cl4 Cl 0.3108(5) -0.2325(5) 0.7951(2) 0.0791(12) Uani 0.60 d PD C 1
Cl5 Cl 0.2552(4) -0.3574(4) 0.8881(2) 0.0791(12) Uani 0.60 d PD C 1
C74' C 0.342(2) -0.3099(8) 0.8101(18) 0.114(3) Uani 0.40 d PD D 2
H74C H 0.3543 -0.3165 0.7666 0.136 Uiso 0.40 calc PR D 2
H74D H 0.4200 -0.3026 0.8300 0.136 Uiso 0.40 calc PR D 2
Cl4' Cl 0.2708(11) -0.2099(8) 0.8263(6) 0.114(3) Uani 0.40 d PD D 2
Cl5' Cl 0.2682(10) -0.4106(7) 0.8318(6) 0.114(3) Uani 0.40 d PD D 2

loop_
_atom_site_aniso_label
_atom_site_aniso_U_11
_atom_site_aniso_U_22
_atom_site_aniso_U_33
_atom_site_aniso_U_23
_atom_site_aniso_U_13
_atom_site_aniso_U_12
Pt1 0.01605(13) 0.01337(12) 0.01350(13) 0.00036(9) -0.00035(10) 0.00218(9)
Pt2 0.01496(13) 0.01337(12) 0.01315(13) 0.00009(9) -0.00039(9) 0.00208(9)
Pt3 0.01673(13) 0.01287(12) 0.01359(13) 0.00014(9) -0.00081(10) 0.00118(9)
Ag 0.0143(2) 0.0240(3) 0.0244(3) 0.0023(2) -0.0009(2) 0.00233(19)
P1 0.0174(8) 0.0130(7) 0.0140(8) 0.0007(6) -0.0005(7) 0.0028(6)
P2 0.0185(8) 0.0153(8) 0.0153(8) 0.0002(6) -0.0019(7) 0.0008(6)
P3 0.0147(8) 0.0166(8) 0.0139(8) 0.0000(6) 0.0001(6) 0.0028(6)
P4 0.0196(8) 0.0150(8) 0.0170(8) 0.0016(6) -0.0012(7) -0.0003(6)
Cl1 0.0175(8) 0.0494(11) 0.0373(11) 0.0065(9) -0.0002(8) 0.0028(8)
O1 0.020(3) 0.092(5) 0.062(5) -0.020(4) -0.005(3) 0.011(3)
O2 0.080(6) 0.090(6) 0.080(6) 0.007(4) -0.026(5) 0.051(5)
O3 0.046(4) 0.092(5) 0.047(4) -0.006(4) -0.014(3) 0.007(4)
O4 0.052(5) 0.108(7) 0.115(7) 0.029(6) 0.006(5) -0.041(5)
F1 0.021(2) 0.026(2) 0.049(3) -0.0062(19) 0.007(2) 0.0014(17)
F2 0.037(3) 0.033(2) 0.058(3) -0.006(2) 0.021(2) 0.014(2)
F3 0.053(3) 0.020(2) 0.039(3) -0.0087(18) 0.005(2) 0.003(2)
F4 0.044(3) 0.019(2) 0.047(3) 0.0020(19) -0.017(2) -0.0066(19)
F5 0.019(2) 0.028(2) 0.039(3) -0.0009(18) -0.0043(18) 0.0004(16)
F6 0.020(2) 0.036(2) 0.033(2) 0.0002(18) 0.0024(18) 0.0078(17)
F7 0.031(2) 0.034(2) 0.048(3) 0.001(2) -0.013(2) -0.0098(19)
F8 0.060(3) 0.033(2) 0.040(3) -0.019(2) -0.011(3) -0.001(2)
F9 0.048(3) 0.035(2) 0.047(3) -0.014(2) 0.010(2) 0.016(2)
F10 0.019(2) 0.024(2) 0.033(2) 0.0039(17) 0.0013(18) 0.0031(16)
C1 0.023(3) 0.014(3) 0.011(3) 0.001(2) 0.001(3) 0.004(3)
C2 0.026(4) 0.020(3) 0.019(4) 0.000(3) 0.000(3) 0.002(3)
C3 0.030(4) 0.029(4) 0.022(4) 0.003(3) 0.008(3) 0.011(3)
C4 0.044(4) 0.014(3) 0.023(4) -0.001(3) 0.004(3) 0.007(3)
C5 0.038(4) 0.017(3) 0.023(4) 0.004(3) -0.009(3) -0.006(3)
C6 0.029(4) 0.017(3) 0.016(3) 0.003(3) -0.003(3) 0.003(3)
C7 0.026(3) 0.006(3) 0.015(3) -0.001(2) -0.003(3) 0.000(2)
C8 0.026(4) 0.019(3) 0.017(3) -0.003(3) -0.005(3) 0.007(3)
C9 0.027(4) 0.027(4) 0.020(4) 0.001(3) -0.007(3) -0.006(3)
C10 0.050(5) 0.013(3) 0.021(4) -0.003(3) -0.007(4) -0.001(3)
C11 0.031(4) 0.018(3) 0.029(4) 0.001(3) 0.009(3) 0.003(3)
C12 0.022(3) 0.023(3) 0.017(3) 0.006(3) -0.004(3) 0.002(3)
C13 0.028(4) 0.017(3) 0.016(3) -0.005(3) -0.006(3) 0.003(3)
C14 0.019(4) 0.031(4) 0.036(4) 0.005(3) -0.002(3) -0.001(3)
C15 0.015(4) 0.056(5) 0.052(6) 0.011(4) -0.006(4) 0.004(3)
C16 0.031(4) 0.037(4) 0.049(5) -0.001(4) -0.016(4) 0.016(4)
C17 0.047(5) 0.028(4) 0.025(4) 0.000(3) -0.012(4) 0.011(3)
C18 0.030(4) 0.018(3) 0.017(3) 0.000(3) -0.002(3) 0.002(3)
C19 0.020(3) 0.021(3) 0.015(3) 0.005(3) -0.004(3) 0.004(3)
C20 0.026(4) 0.025(4) 0.031(4) 0.005(3) -0.001(3) 0.005(3)
C21 0.028(4) 0.027(4) 0.039(5) 0.005(3) -0.004(3) 0.000(3)
C22 0.031(4) 0.037(4) 0.039(5) 0.010(4) -0.001(4) -0.014(3)
C23 0.014(3) 0.045(5) 0.041(5) 0.004(4) 0.007(3) 0.008(3)
C24 0.021(3) 0.026(4) 0.022(4) 0.000(3) -0.004(3) 0.003(3)
C25 0.021(3) 0.015(3) 0.025(4) 0.001(3) 0.001(3) 0.003(3)
C26 0.023(4) 0.028(4) 0.037(4) 0.006(3) -0.003(3) 0.006(3)
C27 0.026(4) 0.040(5) 0.047(5) 0.011(4) 0.003(4) 0.001(3)
C28 0.024(4) 0.039(4) 0.059(6) 0.007(4) 0.017(4) 0.010(3)
C29 0.032(4) 0.039(4) 0.039(5) 0.009(4) 0.011(4) 0.006(4)
C30 0.032(4) 0.027(4) 0.024(4) 0.002(3) 0.004(3) 0.009(3)
C31 0.019(3) 0.020(3) 0.013(3) -0.002(3) 0.004(3) 0.004(3)
C32 0.025(4) 0.026(4) 0.023(4) 0.005(3) -0.002(3) 0.000(3)
C33 0.032(4) 0.042(4) 0.022(4) 0.009(3) -0.006(3) 0.010(3)
C34 0.027(4) 0.046(4) 0.017(4) 0.001(3) -0.006(3) 0.003(3)
C35 0.023(4) 0.039(4) 0.032(4) -0.008(3) -0.003(3) 0.003(3)
C36 0.024(4) 0.022(3) 0.024(4) -0.002(3) 0.001(3) 0.004(3)
C37 0.026(3) 0.012(3) 0.015(3) 0.000(2) 0.002(3) 0.007(3)
C38 0.023(3) 0.023(3) 0.014(3) 0.001(3) 0.002(3) 0.007(3)
C39 0.031(4) 0.018(3) 0.025(4) 0.008(3) 0.012(3) 0.002(3)
C40 0.033(4) 0.025(4) 0.033(4) 0.010(3) 0.006(3) 0.013(3)
C41 0.028(4) 0.037(4) 0.027(4) 0.009(3) -0.003(3) 0.013(3)
C42 0.017(3) 0.030(4) 0.023(4) 0.004(3) 0.000(3) 0.003(3)
C43 0.018(3) 0.023(3) 0.013(3) 0.002(3) -0.002(3) 0.001(3)
C44 0.028(4) 0.030(4) 0.014(3) 0.000(3) 0.000(3) 0.004(3)
C45 0.038(4) 0.037(4) 0.030(4) -0.008(3) 0.002(4) 0.007(4)
C46 0.028(4) 0.034(4) 0.042(5) -0.005(4) 0.007(4) 0.013(3)
C47 0.021(4) 0.033(4) 0.035(4) 0.005(3) 0.005(3) 0.008(3)
C48 0.032(4) 0.019(3) 0.017(3) 0.003(3) -0.002(3) 0.001(3)
C49 0.022(3) 0.026(3) 0.010(3) 0.005(3) -0.004(3) 0.005(3)
C50 0.029(4) 0.023(3) 0.020(4) 0.003(3) -0.001(3) 0.004(3)
C51 0.043(5) 0.027(4) 0.030(4) 0.002(3) -0.011(4) -0.010(3)
C52 0.024(4) 0.032(4) 0.045(5) 0.014(4) -0.017(4) -0.009(3)
C53 0.018(4) 0.035(4) 0.032(4) 0.009(3) -0.003(3) 0.004(3)
C54 0.025(4) 0.019(3) 0.026(4) 0.001(3) -0.006(3) 0.007(3)
C55 0.031(4) 0.015(3) 0.019(3) 0.008(3) -0.006(3) -0.001(3)
C56 0.043(5) 0.027(4) 0.040(5) 0.005(3) -0.006(4) -0.006(4)
C57 0.056(6) 0.035(5) 0.041(5) 0.005(4) -0.012(5) -0.016(4)
C58 0.086(7) 0.016(4) 0.041(5) -0.001(3) -0.019(5) -0.005(4)
C59 0.082(7) 0.020(4) 0.043(5) 0.002(4) 0.012(5) 0.015(4)
C60 0.037(4) 0.019(3) 0.031(4) -0.002(3) 0.001(3) 0.005(3)
C61 0.038(4) 0.011(3) 0.037(4) 0.004(3) 0.016(4) -0.004(3)
C62 0.030(4) 0.025(4) 0.065(6) -0.002(4) 0.018(4) -0.006(3)
C63 0.054(6) 0.031(5) 0.121(11) -0.003(6) 0.062(7) -0.004(4)
C64 0.114(11) 0.022(5) 0.083(9) -0.006(5) 0.068(9) -0.012(6)
C65 0.140(12) 0.028(5) 0.038(6) 0.007(4) 0.042(7) -0.009(6)
C66 0.073(6) 0.021(4) 0.028(4) 0.001(3) 0.010(4) -0.001(4)
C67 0.020(3) 0.021(3) 0.026(4) 0.010(3) -0.004(3) 0.003(3)
C68 0.038(5) 0.025(4) 0.049(5) 0.016(4) -0.018(4) -0.003(3)
C69 0.039(5) 0.041(5) 0.077(7) 0.032(5) -0.032(5) -0.005(4)
C70 0.027(5) 0.056(6) 0.109(9) 0.028(6) -0.031(5) 0.000(4)
C71 0.028(4) 0.030(4) 0.080(7) 0.019(4) -0.012(5) -0.007(3)
C72 0.031(4) 0.022(4) 0.036(4) 0.010(3) -0.003(3) 0.003(3)
C73 0.089(2) 0.117(2) 0.139(3) 0.011(2) 0.010(2) -0.0119(19)
Cl2 0.089(2) 0.117(2) 0.139(3) 0.011(2) 0.010(2) -0.0119(19)
Cl2' 0.089(2) 0.117(2) 0.139(3) 0.011(2) 0.010(2) -0.0119(19)
Cl3 0.089(2) 0.117(2) 0.139(3) 0.011(2) 0.010(2) -0.0119(19)
C74 0.067(2) 0.119(3) 0.0492(19) 0.039(2) -0.0150(17) -0.034(2)
Cl4 0.067(2) 0.119(3) 0.0492(19) 0.039(2) -0.0150(17) -0.034(2)
Cl5 0.067(2) 0.119(3) 0.0492(19) 0.039(2) -0.0150(17) -0.034(2)
C74' 0.100(6) 0.103(5) 0.142(7) 0.023(5) -0.009(5) 0.017(4)
Cl4' 0.100(6) 0.103(5) 0.142(7) 0.023(5) -0.009(5) 0.017(4)
Cl5' 0.100(6) 0.103(5) 0.142(7) 0.023(5) -0.009(5) 0.017(4)

loop_
_atom_type_symbol
_atom_type_description
_atom_type_scat_dispersion_real
_atom_type_scat_dispersion_imag
_atom_type_scat_source
C C 0.0033 0.0016 'International Tables Vol C Tables 4.2.6.8 and 6.1.1.4'
H H 0.0000 0.0000 'International Tables Vol C Tables 4.2.6.8 and 6.1.1.4'
O O 0.0106 0.0060 'International Tables Vol C Tables 4.2.6.8 and 6.1.1.4'
F F 0.0171 0.0103 'International Tables Vol C Tables 4.2.6.8 and 6.1.1.4'
P P 0.1023 0.0942 'International Tables Vol C Tables 4.2.6.8 and 6.1.1.4'
Cl Cl 0.1484 0.1585 'International Tables Vol C Tables 4.2.6.8 and 6.1.1.4'
Ag Ag -0.8971 1.1015 'International Tables Vol C Tables 4.2.6.8 and 6.1.1.4'
Pt Pt -1.7033 8.3905 'International Tables Vol C Tables 4.2.6.8 and 6.1.1.4'

loop_
_geom_angle_atom_site_label_1
_geom_angle_atom_site_label_2
_geom_angle_atom_site_label_3
_geom_angle
C1 Pt1 P1 99.60(17)
C1 Pt1 P2 99.96(18)
P1 Pt1 P2 160.33(6)
C1 Pt1 Ag 132.13(19)
P1 Pt1 Ag 82.12(4)
P2 Pt1 Ag 86.28(4)
C1 Pt1 Pt3 150.65(17)
P1 Pt1 Pt3 109.22(4)
P2 Pt1 Pt3 51.11(4)
Ag Pt1 Pt3 59.723(14)
C1 Pt1 Pt2 148.87(17)
P1 Pt1 Pt2 50.30(4)
P2 Pt1 Pt2 110.05(4)
Ag Pt1 Pt2 60.103(17)
Pt3 Pt1 Pt2 59.006(10)
P1 Pt2 P3 101.48(6)
P1 Pt2 C7 160.24(16)
P3 Pt2 C7 97.83(16)
P1 Pt2 Pt3 111.40(4)
P3 Pt2 Pt3 146.71(4)
C7 Pt2 Pt3 49.02(15)
P1 Pt2 Ag 81.72(4)
P3 Pt2 Ag 133.00(4)
C7 Pt2 Ag 88.23(16)
Pt3 Pt2 Ag 59.808(16)
P1 Pt2 Pt1 51.04(4)
P3 Pt2 Pt1 151.45(4)
C7 Pt2 Pt1 109.23(15)
Pt3 Pt2 Pt1 60.450(9)
Ag Pt2 Pt1 58.886(16)
C7 Pt3 P2 164.36(16)
C7 Pt3 P4 95.60(16)
P2 Pt3 P4 98.34(6)
C7 Pt3 Pt2 54.74(15)
P2 Pt3 Pt2 111.73(4)
P4 Pt3 Pt2 149.92(4)
C7 Pt3 Ag 92.31(17)
P2 Pt3 Ag 85.94(5)
P4 Pt3 Ag 123.35(5)
Pt2 Pt3 Ag 60.429(17)
C7 Pt3 Pt1 115.01(15)
P2 Pt3 Pt1 51.25(4)
P4 Pt3 Pt1 149.38(4)
Pt2 Pt3 Pt1 60.544(10)
Ag Pt3 Pt1 59.113(14)
O1 Ag Pt1 138.77(17)
O1 Ag Pt3 139.2(2)
Pt1 Ag Pt3 61.164(13)
O1 Ag Pt2 153.78(18)
Pt1 Ag Pt2 61.012(13)
Pt3 Ag Pt2 59.764(13)
C13 P1 C19 107.4(3)
C13 P1 Pt2 118.8(2)
C19 P1 Pt2 118.6(2)
C13 P1 Pt1 118.5(2)
C19 P1 Pt1 112.9(2)
Pt2 P1 Pt1 78.66(5)
C31 P2 C25 109.7(3)
C31 P2 Pt3 117.2(2)
C25 P2 Pt3 114.6(2)
C31 P2 Pt1 120.8(2)
C25 P2 Pt1 113.8(2)
Pt3 P2 Pt1 77.64(5)
C49 P3 C43 108.1(3)
C49 P3 C37 102.8(3)
C43 P3 C37 101.3(3)
C49 P3 Pt2 109.5(2)
C43 P3 Pt2 113.8(2)
C37 P3 Pt2 120.2(2)
C61 P4 C55 103.2(3)
C61 P4 C67 106.8(4)
C55 P4 C67 102.1(3)
C61 P4 Pt3 115.1(2)
C55 P4 Pt3 116.4(2)
C67 P4 Pt3 111.9(2)
O4 Cl1 O2 110.0(6)
O4 Cl1 O3 109.6(5)
O2 Cl1 O3 111.0(5)
O4 Cl1 O1 109.0(5)
O2 Cl1 O1 108.5(5)
O3 Cl1 O1 108.7(4)
Cl1 O1 Ag 117.4(4)
C6 C1 C2 114.2(5)
C6 C1 Pt1 123.2(5)
C2 C1 Pt1 122.6(5)
F1 C2 C3 116.8(6)
F1 C2 C1 119.7(5)
C3 C2 C1 123.5(6)
F2 C3 C2 120.9(7)
F2 C3 C4 119.2(6)
C2 C3 C4 119.9(7)
F3 C4 C3 120.8(7)
F3 C4 C5 120.2(6)
C3 C4 C5 119.0(6)
F4 C5 C6 119.9(7)
F4 C5 C4 119.9(6)
C6 C5 C4 120.1(6)
F5 C6 C5 117.2(6)
F5 C6 C1 119.6(5)
C5 C6 C1 123.1(7)
C8 C7 C12 113.9(5)
C8 C7 Pt3 115.0(5)
C12 C7 Pt3 120.6(5)
C8 C7 Pt2 112.1(4)
C12 C7 Pt2 113.2(4)
Pt3 C7 Pt2 76.24(18)
F6 C8 C9 116.9(6)
F6 C8 C7 119.2(5)
C9 C8 C7 123.8(6)
F7 C9 C10 119.2(6)
F7 C9 C8 121.9(7)
C10 C9 C8 118.8(6)
F8 C10 C9 119.6(7)
F8 C10 C11 120.0(7)
C9 C10 C11 120.4(6)
F9 C11 C12 122.2(7)
F9 C11 C10 119.2(6)
C12 C11 C10 118.5(6)
F10 C12 C11 116.1(6)
F10 C12 C7 119.6(6)
C11 C12 C7 124.3(6)
C14 C13 C18 118.3(6)
C14 C13 P1 117.4(5)
C18 C13 P1 124.2(6)
C15 C14 C13 120.5(7)
C14 C15 C16 120.0(7)
C17 C16 C15 120.0(7)
C16 C17 C18 120.4(7)
C17 C18 C13 120.7(7)
C24 C19 C20 119.0(6)
C24 C19 P1 122.4(5)
C20 C19 P1 117.9(5)
C21 C20 C19 120.2(7)
C20 C21 C22 120.2(7)
C23 C22 C21 119.9(7)
C24 C23 C22 120.1(7)
C23 C24 C19 120.6(6)
C30 C25 C26 119.8(7)
C30 C25 P2 123.9(6)
C26 C25 P2 116.2(5)
C27 C26 C25 120.8(7)
C26 C27 C28 118.8(8)
C29 C28 C27 120.9(7)
C30 C29 C28 119.5(7)
C25 C30 C29 120.0(7)
C32 C31 C36 118.6(6)
C32 C31 P2 122.7(5)
C36 C31 P2 118.5(5)
C33 C32 C31 120.1(7)
C34 C33 C32 120.6(7)
C33 C34 C35 121.0(7)
C34 C35 C36 119.2(7)
C31 C36 C35 120.5(7)
C38 C37 C42 119.4(6)
C38 C37 P3 117.9(5)
C42 C37 P3 122.6(5)
C37 C38 C39 120.2(6)
C40 C39 C38 120.3(7)
C41 C40 C39 119.9(6)
C40 C41 C42 120.6(7)
C41 C42 C37 119.6(6)
C48 C43 C44 118.5(6)
C48 C43 P3 119.8(5)
C44 C43 P3 121.7(5)
C45 C44 C43 120.1(7)
C44 C45 C46 120.0(7)
C47 C46 C45 120.4(7)
C46 C47 C48 120.0(7)
C47 C48 C43 120.9(7)
C54 C49 C50 119.2(6)
C54 C49 P3 117.4(5)
C50 C49 P3 123.3(5)
C51 C50 C49 119.5(7)
C50 C51 C52 120.0(7)
C53 C52 C51 120.2(7)
C52 C53 C54 119.9(7)
C49 C54 C53 121.1(6)
C60 C55 C56 117.8(6)
C60 C55 P4 119.7(5)
C56 C55 P4 122.5(6)
C55 C56 C57 119.7(8)
C58 C57 C56 120.7(9)
C57 C58 C59 120.0(7)
C58 C59 C60 120.9(9)
C59 C60 C55 120.8(8)
C62 C61 C66 119.9(8)
C62 C61 P4 117.0(7)
C66 C61 P4 123.2(7)
C61 C62 C63 119.2(10)
C64 C63 C62 121.9(11)
C65 C64 C63 118.3(10)
C64 C65 C66 121.9(11)
C65 C66 C61 118.8(10)
C72 C67 C68 119.2(7)
C72 C67 P4 121.1(5)
C68 C67 P4 119.6(5)
C69 C68 C67 119.7(7)
C68 C69 C70 119.7(7)
C71 C70 C69 121.0(8)
C70 C71 C72 119.7(7)
C71 C72 C67 120.6(6)
Cl2 C73 Cl3 111.5(6)
Cl2 C73 Cl2' 35.6(5)
Cl3 C73 Cl2' 123.0(9)
Cl5 C74 Cl4 114.5(5)
Cl5' C74' Cl4' 113.4(10)

loop_
_geom_bond_atom_site_label_1
_geom_bond_atom_site_label_2
_geom_bond_distance
Pt1 C1 2.046(6)
Pt1 P1 2.2508(16)
Pt1 P2 2.2637(17)
Pt1 Ag 2.7777(6)
Pt1 Pt3 2.8354(3)
Pt1 Pt2 2.8380(4)
Pt2 P1 2.2270(15)
Pt2 P3 2.2695(16)
Pt2 C7 2.349(6)
Pt2 Pt3 2.7940(4)
Pt2 Ag 2.8127(7)
Pt3 C7 2.172(6)
Pt3 P2 2.2593(17)
Pt3 P4 2.2681(16)
Pt3 Ag 2.7952(6)
Ag O1 2.236(6)
P1 C13 1.805(7)
P1 C19 1.805(7)
P2 C31 1.807(7)
P2 C25 1.826(7)
P3 C49 1.823(7)
P3 C43 1.825(7)
P3 C37 1.830(6)
P4 C61 1.821(7)
P4 C55 1.829(7)
P4 C67 1.830(7)
Cl1 O4 1.401(7)
Cl1 O2 1.406(7)
Cl1 O3 1.439(7)
Cl1 O1 1.450(6)
F1 C2 1.350(8)
F2 C3 1.355(8)
F3 C4 1.348(7)
F4 C5 1.355(8)
F5 C6 1.353(8)
F6 C8 1.350(8)
F7 C9 1.341(8)
F8 C10 1.341(8)
F9 C11 1.340(8)
F10 C12 1.361(8)
C1 C6 1.379(9)
C1 C2 1.412(9)
C2 C3 1.360(9)
C3 C4 1.365(11)
C4 C5 1.380(11)
C5 C6 1.375(9)
C7 C8 1.388(9)
C7 C12 1.396(9)
C8 C9 1.382(9)
C9 C10 1.371(11)
C10 C11 1.381(11)
C11 C12 1.368(9)
C13 C14 1.400(10)
C13 C18 1.410(9)
C14 C15 1.373(10)
C15 C16 1.404(12)
C16 C17 1.367(12)
C17 C18 1.372(10)
C19 C24 1.389(9)
C19 C20 1.403(9)
C20 C21 1.382(10)
C21 C22 1.388(11)
C22 C23 1.387(11)
C23 C24 1.382(10)
C25 C30 1.370(10)
C25 C26 1.398(10)
C26 C27 1.370(11)
C27 C28 1.387(12)
C28 C29 1.385(12)
C29 C30 1.385(11)
C31 C32 1.387(9)
C31 C36 1.389(9)
C32 C33 1.384(10)
C33 C34 1.357(11)
C34 C35 1.363(11)
C35 C36 1.402(10)
C37 C38 1.384(9)
C37 C42 1.405(9)
C38 C39 1.389(9)
C39 C40 1.385(10)
C40 C41 1.374(11)
C41 C42 1.390(10)
C43 C48 1.390(9)
C43 C44 1.404(9)
C44 C45 1.381(10)
C45 C46 1.384(11)
C46 C47 1.374(11)
C47 C48 1.376(10)
C49 C54 1.381(10)
C49 C50 1.406(9)
C50 C51 1.388(10)
C51 C52 1.401(12)
C52 C53 1.368(11)
C53 C54 1.385(10)
C55 C60 1.395(10)
C55 C56 1.397(11)
C56 C57 1.403(11)
C57 C58 1.356(14)
C58 C59 1.360(14)
C59 C60 1.376(10)
C61 C62 1.380(12)
C61 C66 1.396(11)
C62 C63 1.392(12)
C63 C64 1.369(18)
C64 C65 1.370(19)
C65 C66 1.391(14)
C67 C72 1.390(10)
C67 C68 1.404(9)
C68 C69 1.378(11)
C69 C70 1.389(12)
C70 C71 1.369(12)
C71 C72 1.376(11)
C73 Cl2 1.698(5)
C73 Cl3 1.706(5)
C73 Cl2' 1.714(5)
C74 Cl5 1.699(5)
C74 Cl4 1.704(5)
C74' Cl5' 1.700(5)
C74' Cl4' 1.701(5)
